data_7012926
loop_
_publ_author_name
'Manson, Jamie L.'
'Lecher, Jana G.'
'Gu, Jiyeong'
'Geiser, Urs'
'Schlueter, John A.'
'Henning, Robert'
'Wang, Xiaoping'
'Schultz, Arthur J.'
'Koo, Hyun-Joo'
'Whangbo, Myung-Hwan'

_publ_section_title
;
 Cu(HCO2)2L {L = pyrazine, 4,4?-bipyridine}: employing the formate
 anion as a building block in three-dimensional coordination
 polymersElectronic supplementary information (ESI) available: Table
 S1, Exponents and valence shell ionization potentials. See
 http://www.rsc.org/suppdata/dt/b3/b302631k/
;
_journal_issue 14
_journal_name_full 'Dalton Transactions'
_journal_page_first 2905
_journal_paper_doi 10.1039/b302631k
_journal_year 2003
_chemical_formula_moiety Cu(HCO2)2(N2C4H4)
_chemical_formula_sum 'C6 H6 Cu N2 O4'
_chemical_formula_weight 233.67
_chemical_name_systematic
;
?
;
_space_group_IT_number 15
_symmetry_cell_setting monoclinic
_symmetry_space_group_name_Hall '-C 2yc'
_symmetry_space_group_name_H-M 'C 1 2/c 1'
_atom_sites_solution_hydrogens difmap
_atom_sites_solution_primary direct
_atom_sites_solution_secondary difmap
_audit_creation_method SHELXL-97
_cell_angle_alpha 90.00
_cell_angle_beta 92.78(2)
_cell_angle_gamma 90.00
_cell_formula_units_Z 4
_cell_length_a 11.405(3)
_cell_length_b 7.5100(1)
_cell_length_c 8.435(2)
_cell_measurement_reflns_used 560
_cell_measurement_temperature 20(2)
_cell_volume 721.6(3)
_computing_cell_refinement 'LATCON (Argonne Programs)'
_computing_data_collection 'IPNS data aquisition software'
_computing_data_reduction 'ANVRED (Argonne Programs)'
_computing_molecular_graphics 'ORTEP (Burnett & Johnson 1996)'
_computing_structure_refinement 'SHELXL-97 (Sheldrick, 1997)'
_diffrn_ambient_temperature 20(2)
_diffrn_measurement_device_type 'SCD area detector system'
_diffrn_measurement_method 'TOF Laue'
_diffrn_radiation_monochromator none
_diffrn_radiation_probe neutron
_diffrn_radiation_source 'Pulsed spallation source at IPNS'
_diffrn_radiation_type neutrons
_diffrn_radiation_wavelength '0.71 - 4.20'
_diffrn_reflns_av_R_equivalents 0.0792
_diffrn_reflns_av_sigmaI/netI 0.0903
_diffrn_reflns_limit_h_max 25
_diffrn_reflns_limit_h_min -4
_diffrn_reflns_limit_k_max 15
_diffrn_reflns_limit_k_min -16
_diffrn_reflns_limit_l_max 17
_diffrn_reflns_limit_l_min -18
_diffrn_reflns_number 1535
_diffrn_reflns_theta_max 55.26
_diffrn_reflns_theta_min 35.59
_exptl_absorpt_coefficient_mu '1.135 + 0.661(\l)cm^-1^'
_exptl_absorpt_correction_T_max 0.8320
_exptl_absorpt_correction_T_min 0.6587
_exptl_absorpt_correction_type gaussian
_exptl_crystal_colour blue
_exptl_crystal_density_diffrn 2.154
_exptl_crystal_density_method 'not measured'
_exptl_crystal_description block
_exptl_crystal_F_000 27
_exptl_crystal_size_max 1.20
_exptl_crystal_size_mid 1.00
_exptl_crystal_size_min 0.40
_refine_diff_density_max 0.202
_refine_diff_density_min -0.266
_refine_diff_density_rms 0.055
_refine_ls_extinction_coef 13.6(9)
_refine_ls_extinction_expression Fc^*^=kFc[1+0.001xFc^2^\l^3^/sin(2\q)]^-1/4^
_refine_ls_extinction_method SHELXL
_refine_ls_goodness_of_fit_ref 1.003
_refine_ls_hydrogen_treatment refall
_refine_ls_matrix_type full
_refine_ls_number_parameters 89
_refine_ls_number_reflns 1076
_refine_ls_number_restraints 12
_refine_ls_restrained_S_all 1.002
_refine_ls_R_factor_all 0.0694
_refine_ls_R_factor_gt 0.0672
_refine_ls_shift/su_max 0.000
_refine_ls_shift/su_mean 0.000
_refine_ls_structure_factor_coef Fsqd
_refine_ls_weighting_details
;
calc w=1/[\s^2^(Fo^2^)+(0.0670P)^2^+0.7532P] where
P=(Fo^2^+2Fc^2^)/3
;
_refine_ls_weighting_scheme calc
_refine_ls_wR_factor_gt 0.1639
_refine_ls_wR_factor_ref 0.1654
_reflns_number_gt 1016
_reflns_number_total 1076
_reflns_threshold_expression >2sigma(I)
_cod_data_source_file b302631k.txt
_cod_data_source_block neutrons
_cod_original_sg_symbol_H-M C2/c
_cod_original_formula_sum 'C6 Cu H6 N2 O4'
_cod_database_code 7012926

loop_
_symmetry_equiv_pos_as_xyz
'x, y, z'
'-x, y, -z+1/2'
'x+1/2, y+1/2, z'
'-x+1/2, y+1/2, -z+1/2'
'-x, -y, -z'
'x, -y, z-1/2'
'-x+1/2, -y+1/2, -z'
'x+1/2, -y+1/2, z-1/2'

loop_
_atom_site_label
_atom_site_type_symbol
_atom_site_fract_x
_atom_site_fract_y
_atom_site_fract_z
_atom_site_U_iso_or_equiv
_atom_site_adp_type
_atom_site_occupancy
_atom_site_symmetry_multiplicity
_atom_site_calc_flag
_atom_site_refinement_flags
_atom_site_disorder_assembly
_atom_site_disorder_group
Cu1 Cu 0.2500 0.2500 0.0000 0.0007(4) Uani 1 2 d S . .
C1 C -0.0014(2) 0.1747(2) 0.0205(3) 0.0029(4) Uani 1 1 d . . .
H1A H -0.0035(7) 0.3167(6) 0.0352(11) 0.0195(19) Uani 1 1 d . . .
N1 N 0.10142(13) 0.09889(16) -0.00321(19) 0.0022(3) Uani 1 1 d U . .
C2 C 0.10293(18) -0.0760(2) -0.0238(3) 0.0032(4) Uani 1 1 d . . .
H2A H 0.1867(6) -0.1380(7) -0.0433(11) 0.0188(18) Uani 1 1 d . . .
O2 O 0.3525(2) 0.0109(3) 0.1108(3) 0.0045(4) Uani 1 1 d U . .
C3 C 0.3342(2) -0.0303(2) 0.2485(3) 0.0037(4) Uani 1 1 d . . .
H3A H 0.3635(9) 0.0579(8) 0.3444(9) 0.0253(19) Uani 1 1 d . . .
O1 O 0.2837(2) -0.1713(3) 0.2879(3) 0.0048(5) Uani 1 1 d . . .

loop_
_atom_site_aniso_label
_atom_site_aniso_U_11
_atom_site_aniso_U_22
_atom_site_aniso_U_33
_atom_site_aniso_U_23
_atom_site_aniso_U_13
_atom_site_aniso_U_12
Cu1 0.0005(7) 0.0012(5) 0.0006(8) 0.0003(6) 0.0002(8) -0.0001(6)
C1 0.0024(6) 0.0017(5) 0.0048(8) -0.0015(6) 0.0017(8) 0.0005(5)
H1A 0.020(3) 0.0066(12) 0.031(4) -0.007(2) -0.001(4) 0.0008(17)
N1 0.0016(5) 0.0017(3) 0.0034(4) -0.0003(4) 0.0016(5) -0.0003(3)
C2 0.0009(6) 0.0027(5) 0.0063(8) -0.0011(6) 0.0013(8) -0.0002(5)
H2A 0.0097(18) 0.0125(15) 0.035(4) -0.007(3) 0.005(3) 0.0067(17)
O2 0.0049(6) 0.0048(5) 0.0039(6) 0.0019(6) 0.0015(7) -0.0009(6)
C3 0.0048(7) 0.0039(5) 0.0024(7) 0.0005(6) -0.0004(8) -0.0012(6)
H3A 0.040(4) 0.019(2) 0.017(2) -0.002(3) -0.003(3) -0.018(3)
O1 0.0069(9) 0.0036(6) 0.0037(7) 0.0008(7) -0.0008(9) -0.0019(7)

loop_
_atom_type_symbol
_atom_type_description
_atom_type_scat_dispersion_real
_atom_type_scat_dispersion_imag
_atom_type_scat_source
C C 0.0000 0.0000 'International Tables Vol C Tables 4.2.6.8 and 6.1.1.4'
H H 0.0000 0.0000 'International Tables Vol C Tables 4.2.6.8 and 6.1.1.4'
N N 0.0000 0.0000 'International Tables Vol C Tables 4.2.6.8 and 6.1.1.4'
O O 0.0000 0.0000 'International Tables Vol C Tables 4.2.6.8 and 6.1.1.4'
Cu Cu 0.0000 0.0000 'International Tables Vol C Tables 4.2.6.8 and 6.1.1.4'

loop_
_geom_angle_atom_site_label_1
_geom_angle_atom_site_label_2
_geom_angle_atom_site_label_3
_geom_angle
_geom_angle_site_symmetry_1
_geom_angle_site_symmetry_3
_geom_angle_publ_flag
O1 Cu1 O1 180.0(2) 4 6 ?
O1 Cu1 N1 91.12(10) 4 7 ?
O1 Cu1 N1 88.88(10) 6 7 ?
O1 Cu1 N1 88.88(10) 4 . ?
O1 Cu1 N1 91.12(10) 6 . ?
N1 Cu1 N1 180.0 7 . ?
O1 Cu1 O2 89.02(10) 4 . ?
O1 Cu1 O2 90.98(10) 6 . ?
N1 Cu1 O2 91.34(7) 7 . ?
N1 Cu1 O2 88.66(7) . . ?
H1A C1 N1 117.9(5) . . ?
H1A C1 C2 120.5(5) . 5 ?
N1 C1 C2 121.50(17) . 5 ?
C2 N1 C1 117.52(17) . . ?
C2 N1 Cu1 122.51(15) . . ?
C1 N1 Cu1 119.94(11) . . ?
H2A C2 N1 117.6(4) . . ?
H2A C2 C1 121.4(4) . 5 ?
N1 C2 C1 121.0(2) . 5 ?
C3 O2 Cu1 118.1(2) . . ?
H3A C3 O2 119.3(5) . . ?
H3A C3 O1 116.4(5) . . ?
O2 C3 O1 124.2(2) . . ?
C3 O1 Cu1 127.89(17) . 4_545 ?

loop_
_geom_bond_atom_site_label_1
_geom_bond_atom_site_label_2
_geom_bond_distance
_geom_bond_site_symmetry_2
_geom_bond_publ_flag
Cu1 O1 1.940(3) 4 ?
Cu1 O1 1.940(3) 6 ?
Cu1 N1 2.0386(15) 7 ?
Cu1 N1 2.0386(15) . ?
Cu1 O2 2.314(2) . ?
C1 H1A 1.075(5) . ?
C1 N1 1.327(3) . ?
C1 C2 1.377(3) 5 ?
N1 C2 1.325(2) . ?
C2 H2A 1.083(7) . ?
C2 C1 1.377(3) 5 ?
O2 C3 1.230(4) . ?
C3 H3A 1.086(6) . ?
C3 O1 1.257(3) . ?
O1 Cu1 1.940(3) 4_545 ?
